data_4506510
loop_
_publ_author_name
'Wen, Lili'
'Ke, Xiaohuan'
'Qiu, Ling'
'Zou, Yang'
'Zhou, Li'
'Zhao, Jinbo'
'Li, Dongfeng'

_publ_section_title
;
 Assembly of Two Porous Cadmium(II) Frameworks: Selective Adsorption and
 Luminescent Property
;
_journal_issue 8
_journal_name_full 'Crystal Growth &amp; Design'
_journal_page_first 4083
_journal_paper_doi 10.1021/cg300566x
_journal_volume 12
_journal_year 2012
_chemical_formula_sum 'C50 H42 Cd N8 O6'
_chemical_formula_weight 963.32
_chemical_name_systematic
; 
 ? 
;
_space_group_IT_number 15
_symmetry_cell_setting monoclinic
_symmetry_space_group_name_Hall '-C 2yc'
_symmetry_space_group_name_H-M 'C 1 2/c 1'
_atom_sites_solution_hydrogens geom
_atom_sites_solution_primary direct
_atom_sites_solution_secondary difmap
_audit_creation_method SHELXL-97
_cell_angle_alpha 90.00
_cell_angle_beta 96.219(3)
_cell_angle_gamma 90.00
_cell_formula_units_Z 8
_cell_length_a 39.570(7)
_cell_length_b 14.850(3)
_cell_length_c 15.684(3)
_cell_measurement_temperature 173(2)
_cell_volume 9162(3)
_computing_cell_refinement 'Bruker SMART'
_computing_data_collection 'Bruker SMART'
_computing_data_reduction 'Bruker SAINT'
_computing_molecular_graphics 'Bruker SHELXTL'
_computing_publication_material 'Bruker SHELXTL'
_computing_structure_refinement 'SHELXL-97 (Sheldrick, 1997)'
_computing_structure_solution 'SHELXS-97 (Sheldrick, 1990)'
_diffrn_ambient_temperature 173(2)
_diffrn_measured_fraction_theta_full 0.992
_diffrn_measured_fraction_theta_max 0.992
_diffrn_measurement_device_type 'CCD area detector'
_diffrn_measurement_method 'phi and omega scans'
_diffrn_radiation_monochromator graphite
_diffrn_radiation_source 'fine-focus sealed tube'
_diffrn_radiation_type MoK\a
_diffrn_radiation_wavelength 0.71073
_diffrn_reflns_av_R_equivalents 0.0685
_diffrn_reflns_av_sigmaI/netI 0.0793
_diffrn_reflns_limit_h_max 46
_diffrn_reflns_limit_h_min -43
_diffrn_reflns_limit_k_max 17
_diffrn_reflns_limit_k_min -17
_diffrn_reflns_limit_l_max 18
_diffrn_reflns_limit_l_min -18
_diffrn_reflns_number 22429
_diffrn_reflns_theta_full 25.00
_diffrn_reflns_theta_max 25.00
_diffrn_reflns_theta_min 2.07
_exptl_absorpt_coefficient_mu 0.535
_exptl_absorpt_correction_type none
_exptl_crystal_colour colorless
_exptl_crystal_density_diffrn 1.397
_exptl_crystal_density_method 'not measured'
_exptl_crystal_description block
_exptl_crystal_F_000 3952
_exptl_crystal_size_max 0.2
_exptl_crystal_size_mid 0.2
_exptl_crystal_size_min 0.1
_refine_diff_density_max 1.568
_refine_diff_density_min -0.685
_refine_diff_density_rms 0.162
_refine_ls_extinction_method none
_refine_ls_goodness_of_fit_ref 1.072
_refine_ls_hydrogen_treatment constr
_refine_ls_matrix_type full
_refine_ls_number_parameters 671
_refine_ls_number_reflns 8007
_refine_ls_number_restraints 0
_refine_ls_restrained_S_all 1.072
_refine_ls_R_factor_all 0.0795
_refine_ls_R_factor_gt 0.0727
_refine_ls_shift/su_max 0.000
_refine_ls_shift/su_mean 0.000
_refine_ls_structure_factor_coef Fsqd
_refine_ls_weighting_details 'calc w=1/[\s^2^(Fo^2^)+(0.1401P)^2^+16.9687P] where P=(Fo^2^+2Fc^2^)/3'
_refine_ls_weighting_scheme calc
_refine_ls_wR_factor_gt 0.2030
_refine_ls_wR_factor_ref 0.2105
_reflns_number_gt 7031
_reflns_number_total 8007
_reflns_threshold_expression >2sigma(I)
_cod_data_source_file cg300566x_si_002.cif
_cod_data_source_block 2
_cod_depositor_comments
;
The following automatic conversions were performed:

'_symmetry_cell_setting' value 'Monoclinic' changed to 'monoclinic'
according to /home/saulius/struct/CIF-dictionaries/cif_core.dic
dictionary named 'cif_core.dic' version 2.4.2 from 2011-04-26.

Automatic conversion script
Id: cif_fix_values 1891 2012-01-12 08:04:46Z andrius 
;
_cod_original_sg_symbol_H-M C2/c
_cod_database_code 4506510

loop_
_symmetry_equiv_pos_as_xyz
'x, y, z'
'-x, y, -z+1/2'
'x+1/2, y+1/2, z'
'-x+1/2, y+1/2, -z+1/2'
'-x, -y, -z'
'x, -y, z-1/2'
'-x+1/2, -y+1/2, -z'
'x+1/2, -y+1/2, z-1/2'

loop_
_atom_site_label
_atom_site_type_symbol
_atom_site_fract_x
_atom_site_fract_y
_atom_site_fract_z
_atom_site_U_iso_or_equiv
_atom_site_adp_type
_atom_site_occupancy
_atom_site_symmetry_multiplicity
_atom_site_calc_flag
_atom_site_refinement_flags
_atom_site_disorder_assembly
_atom_site_disorder_group
C1 C 0.14794(13) 0.3370(4) 0.3236(3) 0.0359(12) Uani 1 1 d . . .
H1 H 0.1383 0.3569 0.3732 0.043 Uiso 1 1 calc R . .
C2 C 0.13717(13) 0.3742(4) 0.2440(3) 0.0348(11) Uani 1 1 d . . .
H2 H 0.1203 0.4200 0.2410 0.042 Uiso 1 1 calc R . .
C3 C 0.17285(19) 0.2852(4) 0.1780(4) 0.0571(19) Uani 1 1 d . . .
H3 H 0.1817 0.2662 0.1270 0.069 Uiso 1 1 calc R . .
C4 C 0.1853(2) 0.2445(5) 0.2545(4) 0.068(2) Uani 1 1 d . . .
H4 H 0.2023 0.1992 0.2554 0.082 Uiso 1 1 calc R . .
C5 C 0.17271(14) 0.2710(3) 0.3304(3) 0.0346(12) Uani 1 1 d . . .
C6 C 0.18730(14) 0.2315(3) 0.4136(3) 0.0360(12) Uani 1 1 d . . .
N11 N 0.21433(11) 0.1774(3) 0.4091(3) 0.0333(10) Uani 1 1 d . . .
C8 C 0.22934(13) 0.1433(3) 0.4836(3) 0.0324(11) Uani 1 1 d . . .
C9 C 0.25979(15) 0.0851(3) 0.4756(4) 0.0355(13) Uani 1 1 d . . .
C10 C 0.26999(17) 0.0651(5) 0.3969(4) 0.0546(17) Uani 1 1 d . . .
H10 H 0.2572 0.0856 0.3458 0.065 Uiso 1 1 calc R . .
C11 C 0.29945(17) 0.0142(5) 0.3931(4) 0.0549(18) Uani 1 1 d . . .
H11 H 0.3057 -0.0010 0.3382 0.066 Uiso 1 1 calc R . .
C12 C 0.30917(14) 0.0061(4) 0.5374(4) 0.0419(13) Uani 1 1 d . . .
H12 H 0.3228 -0.0140 0.5874 0.050 Uiso 1 1 calc R . .
C13 C 0.28032(14) 0.0543(4) 0.5477(3) 0.0385(12) Uani 1 1 d . . .
H13 H 0.2743 0.0666 0.6036 0.046 Uiso 1 1 calc R . .
C14 C 0.21775(14) 0.1610(4) 0.5621(3) 0.0375(12) Uani 1 1 d . . .
H14 H 0.2290 0.1352 0.6129 0.045 Uiso 1 1 calc R . .
C15 C 0.18998(14) 0.2158(4) 0.5667(3) 0.0346(12) Uani 1 1 d . A .
C16 C 0.17398(14) 0.2507(4) 0.4896(3) 0.0360(12) Uani 1 1 d . . .
H16 H 0.1542 0.2872 0.4896 0.043 Uiso 1 1 calc R . .
C17 C 0.17855(15) 0.2401(4) 0.6519(3) 0.0365(12) Uani 1 1 d . . .
C20 C 0.15882(13) 0.2913(3) 0.8105(3) 0.0323(11) Uani 1 1 d . . .
C21 C 0.14845(14) 0.3209(3) 0.8954(3) 0.0349(12) Uani 1 1 d . . .
C18 C 0.2015(3) 0.2329(10) 0.7261(7) 0.066(3) Uani 0.67 1 d P A 1
H18 H 0.2238 0.2104 0.7223 0.079 Uiso 0.67 1 calc PR A 1
C19 C 0.1920(3) 0.2585(9) 0.8051(7) 0.059(3) Uani 0.67 1 d P A 1
H19 H 0.2076 0.2539 0.8553 0.071 Uiso 0.67 1 calc PR A 1
C22 C 0.1372(3) 0.3017(9) 0.7370(8) 0.050(3) Uani 0.67 1 d P A 1
H22 H 0.1154 0.3277 0.7395 0.060 Uiso 0.67 1 calc PR A 1
C23 C 0.1470(3) 0.2743(9) 0.6584(7) 0.049(3) Uani 0.67 1 d P A 1
H23 H 0.1314 0.2796 0.6082 0.058 Uiso 0.67 1 calc PR A 1
C19' C 0.1744(4) 0.2082(10) 0.8013(9) 0.024(3) Uani 0.33 1 d P A 2
H19' H 0.1784 0.1688 0.8491 0.029 Uiso 0.33 1 calc PR A 2
C18' C 0.1841(4) 0.1831(10) 0.7223(10) 0.028(3) Uani 0.33 1 d P A 2
H18' H 0.1946 0.1264 0.7162 0.034 Uiso 0.33 1 calc PR A 2
C22' C 0.1471(4) 0.3392(12) 0.7366(13) 0.019(4) Uani 0.33 1 d P A 2
H22' H 0.1319 0.3884 0.7400 0.023 Uiso 0.33 1 calc PR A 2
C23' C 0.1575(4) 0.3149(12) 0.6583(11) 0.022(4) Uani 0.33 1 d P A 2
H23' H 0.1503 0.3493 0.6085 0.026 Uiso 0.33 1 calc PR A 2
C24 C 0.04165(15) 0.2226(3) 0.1162(4) 0.0368(12) Uani 1 1 d . . .
H24 H 0.0249 0.2286 0.1549 0.044 Uiso 1 1 calc R . .
C25 C 0.06196(14) 0.2951(3) 0.1002(4) 0.0345(12) Uani 1 1 d . . .
H25 H 0.0587 0.3502 0.1289 0.041 Uiso 1 1 calc R . .
C26 C 0.08962(15) 0.2134(4) 0.0058(4) 0.0408(13) Uani 1 1 d . . .
H26 H 0.1060 0.2095 -0.0340 0.049 Uiso 1 1 calc R . .
C27 C 0.07050(14) 0.1380(3) 0.0193(3) 0.0362(12) Uani 1 1 d . . .
H27 H 0.0742 0.0836 -0.0101 0.043 Uiso 1 1 calc R . .
C28 C 0.04579(13) 0.1418(3) 0.0760(3) 0.0296(10) Uani 1 1 d . . .
C29 C 0.02663(13) 0.0596(3) 0.0961(3) 0.0280(10) Uani 1 1 d . . .
C30 C 0.03962(12) -0.0251(3) 0.0828(3) 0.0277(10) Uani 1 1 d . . .
H30 H 0.0604 -0.0309 0.0581 0.033 Uiso 1 1 calc R . .
C31 C 0.02260(14) -0.1012(3) 0.1051(3) 0.0291(11) Uani 1 1 d . . .
C32 C -0.00837(14) -0.0892(3) 0.1396(3) 0.0285(11) Uani 1 1 d . . .
H32 H -0.0207 -0.1400 0.1559 0.034 Uiso 1 1 calc R . .
C33 C -0.02088(12) -0.0031(3) 0.1499(3) 0.0280(10) Uani 1 1 d . . .
N12 N -0.00297(11) 0.0712(3) 0.1288(3) 0.0314(9) Uani 1 1 d . . .
C35 C -0.05384(13) 0.0119(4) 0.1828(3) 0.0334(11) Uani 1 1 d . . .
C36 C -0.07513(16) -0.0587(5) 0.2023(4) 0.0514(15) Uani 1 1 d . . .
H36 H -0.0688 -0.1197 0.1948 0.062 Uiso 1 1 calc R . .
C37 C -0.10566(19) -0.0371(6) 0.2330(6) 0.074(2) Uani 1 1 d . . .
H37 H -0.1198 -0.0854 0.2470 0.088 Uiso 1 1 calc R . .
C38 C -0.09607(19) 0.1118(6) 0.2266(6) 0.069(2) Uani 1 1 d . . .
H38 H -0.1032 0.1719 0.2349 0.083 Uiso 1 1 calc R . .
C39 C -0.06509(17) 0.0993(4) 0.1972(4) 0.0476(15) Uani 1 1 d . . .
H39 H -0.0513 0.1497 0.1866 0.057 Uiso 1 1 calc R . .
C40 C 0.03726(12) -0.1916(3) 0.0924(3) 0.0284(10) Uani 1 1 d . . .
C41 C 0.05301(14) -0.2089(4) 0.0185(3) 0.0366(12) Uani 1 1 d . . .
H41 H 0.0529 -0.1641 -0.0247 0.044 Uiso 1 1 calc R . .
C42 C 0.06874(14) -0.2904(3) 0.0077(3) 0.0360(12) Uani 1 1 d . . .
H42 H 0.0792 -0.3015 -0.0431 0.043 Uiso 1 1 calc R . .
C43 C 0.06936(12) -0.3562(3) 0.0705(3) 0.0295(11) Uani 1 1 d . . .
C44 C 0.08928(13) -0.4418(3) 0.0608(3) 0.0314(11) Uani 1 1 d . . .
C45 C 0.05309(13) -0.3410(3) 0.1433(4) 0.0354(12) Uani 1 1 d . . .
H45 H 0.0527 -0.3868 0.1855 0.043 Uiso 1 1 calc R . .
C46 C 0.03735(13) -0.2589(3) 0.1546(3) 0.0338(12) Uani 1 1 d . . .
H46 H 0.0266 -0.2484 0.2050 0.041 Uiso 1 1 calc R . .
C47 C 0.06012(17) 0.4396(5) 0.3212(4) 0.0523(16) Uani 1 1 d . . .
H47 H 0.0803 0.4721 0.3141 0.063 Uiso 1 1 calc R . .
C48 C 0.00455(17) 0.4367(5) 0.3732(5) 0.0592(18) Uani 1 1 d . . .
H48A H -0.0010 0.3897 0.3300 0.089 Uiso 1 1 calc R . .
H48B H -0.0142 0.4801 0.3710 0.089 Uiso 1 1 calc R . .
H48C H 0.0079 0.4092 0.4303 0.089 Uiso 1 1 calc R . .
C49 C 0.04102(19) 0.5738(5) 0.3886(6) 0.068(2) Uani 1 1 d . . .
H49A H 0.0381 0.5749 0.4498 0.103 Uiso 1 1 calc R . .
H49B H 0.0245 0.6146 0.3576 0.103 Uiso 1 1 calc R . .
H49C H 0.0641 0.5934 0.3805 0.103 Uiso 1 1 calc R . .
Cd1 Cd 0.127495(8) 0.40813(2) 0.03880(2) 0.02391(18) Uani 1 1 d . . .
N5 N 0.14932(11) 0.3489(3) 0.1717(3) 0.0318(9) Uani 1 1 d . . .
N6 N 0.31922(11) -0.0144(3) 0.4614(3) 0.0376(10) Uani 1 1 d . . .
N7 N 0.08612(11) 0.2913(3) 0.0461(3) 0.0291(9) Uani 1 1 d . . .
N8 N -0.11661(16) 0.0463(6) 0.2443(5) 0.085(2) Uani 1 1 d . . .
N9 N 0.03558(12) 0.4827(4) 0.3557(3) 0.0476(12) Uani 1 1 d . . .
O1 O 0.12519(9) 0.3795(3) 0.8949(2) 0.0330(8) Uani 1 1 d . . .
O2 O 0.16384(11) 0.2896(3) 0.9632(2) 0.0491(11) Uani 1 1 d . . .
O3 O 0.08879(10) -0.5017(2) 0.1173(3) 0.0405(9) Uani 1 1 d . . .
O4 O 0.10589(10) -0.4491(3) -0.0029(3) 0.0443(10) Uani 1 1 d . . .
O5 O 0.05861(14) 0.3621(4) 0.2981(3) 0.0706(14) Uani 1 1 d . . .
C50 C 0.2225(15) 0.124(4) 0.048(4) 0.28(2) Uani 0.58 1 d P B 1
H50A H 0.2423 0.1291 0.0916 0.420 Uiso 0.58 1 d PR B 1
H50B H 0.2129 0.1841 0.0359 0.420 Uiso 0.58 1 d PR B 1
H50C H 0.2297 0.0981 -0.0043 0.420 Uiso 0.58 1 d PR B 1
N10 N 0.1969(10) 0.068(2) 0.081(3) 0.156(10) Uani 0.58 1 d P B 1
C51 C 0.165(3) 0.064(7) 0.028(7) 0.28(5) Uani 0.58 1 d P B 1
H51A H 0.1658 0.1032 -0.0216 0.420 Uiso 0.58 1 d PR B 1
H51B H 0.1465 0.0823 0.0607 0.420 Uiso 0.58 1 d PR B 1
H51C H 0.1615 0.0014 0.0088 0.420 Uiso 0.58 1 d PR B 1
C52 C 0.2030(16) 0.025(4) 0.158(4) 0.25(2) Uani 0.58 1 d P B 1
H52 H 0.1858 -0.0098 0.1806 0.303 Uiso 0.58 1 calc PR B 1
O6 O 0.2317(5) 0.0328(12) 0.1983(10) 0.120(5) Uani 0.58 1 d P B 1
C50' C 0.1642(16) 0.034(4) 0.097(3) 0.151(16) Uani 0.42 1 d P C 2
H50D H 0.1421 0.0268 0.1190 0.226 Uiso 0.42 1 d PR C 2
H50E H 0.1721 0.0963 0.1065 0.226 Uiso 0.42 1 d PR C 2
H50F H 0.1807 -0.0073 0.1269 0.226 Uiso 0.42 1 d PR C 2
N10' N 0.1604(17) 0.016(4) 0.005(4) 0.149(17) Uani 0.42 1 d P C 2
C51' C 0.1834(13) 0.068(3) -0.042(3) 0.163(17) Uani 0.42 1 d P C 2
H51D H 0.1716 0.1163 -0.0749 0.245 Uiso 0.42 1 d PR C 2
H51E H 0.1936 0.0265 -0.0807 0.245 Uiso 0.42 1 d PR C 2
H51F H 0.2014 0.0931 -0.0008 0.245 Uiso 0.42 1 d PR C 2
C52' C 0.1357(15) -0.034(3) -0.033(3) 0.159(15) Uani 0.42 1 d P C 2
H52' H 0.1316 -0.0451 -0.0925 0.191 Uiso 0.42 1 calc PR C 2
O6' O 0.1191(7) -0.0633(19) 0.0218(19) 0.138(8) Uani 0.42 1 d P C 2

loop_
_atom_site_aniso_label
_atom_site_aniso_U_11
_atom_site_aniso_U_22
_atom_site_aniso_U_33
_atom_site_aniso_U_23
_atom_site_aniso_U_13
_atom_site_aniso_U_12
C1 0.034(3) 0.052(3) 0.022(3) 0.002(2) 0.008(2) 0.007(2)
C2 0.033(3) 0.044(3) 0.028(3) 0.003(2) 0.007(2) 0.007(2)
C3 0.086(5) 0.062(4) 0.026(3) 0.008(3) 0.017(3) 0.042(4)
C4 0.102(5) 0.080(5) 0.024(3) 0.006(3) 0.018(3) 0.066(4)
C5 0.043(3) 0.036(3) 0.026(3) 0.001(2) 0.010(2) 0.009(2)
C6 0.043(3) 0.034(3) 0.033(3) 0.006(2) 0.010(2) 0.012(2)
N11 0.037(2) 0.037(2) 0.027(2) -0.0008(18) 0.0089(18) 0.0082(19)
C8 0.035(3) 0.037(3) 0.026(3) 0.006(2) 0.007(2) 0.005(2)
C9 0.040(3) 0.041(3) 0.027(3) 0.004(2) 0.012(2) 0.007(2)
C10 0.057(4) 0.080(4) 0.027(3) 0.006(3) 0.006(3) 0.034(4)
C11 0.064(4) 0.073(4) 0.031(3) 0.008(3) 0.022(3) 0.036(3)
C12 0.039(3) 0.055(3) 0.031(3) -0.003(3) 0.001(2) 0.014(3)
C13 0.038(3) 0.054(3) 0.023(3) -0.005(2) 0.004(2) 0.011(3)
C14 0.045(3) 0.045(3) 0.025(3) 0.003(2) 0.010(2) 0.012(2)
C15 0.046(3) 0.035(3) 0.025(3) 0.003(2) 0.015(2) 0.012(2)
C16 0.048(3) 0.038(3) 0.023(3) 0.004(2) 0.008(2) 0.017(2)
C17 0.051(3) 0.036(3) 0.025(3) 0.006(2) 0.013(2) 0.015(2)
C20 0.040(3) 0.029(2) 0.029(3) -0.001(2) 0.009(2) 0.006(2)
C21 0.042(3) 0.038(3) 0.027(3) -0.004(2) 0.013(2) -0.003(2)
C18 0.055(7) 0.096(9) 0.047(6) -0.002(6) 0.007(5) 0.030(7)
C19 0.050(6) 0.090(9) 0.037(5) -0.001(5) 0.006(4) 0.022(6)
C22 0.037(7) 0.073(9) 0.041(6) -0.002(7) 0.005(5) 0.015(6)
C23 0.040(7) 0.074(9) 0.031(5) -0.009(6) -0.001(4) 0.016(6)
C19' 0.037(8) 0.018(7) 0.020(7) 0.008(6) 0.010(6) 0.011(6)
C18' 0.038(9) 0.024(7) 0.024(8) 0.005(6) 0.012(7) 0.014(7)
C22' 0.009(8) 0.023(9) 0.026(8) 0.000(7) 0.007(6) 0.007(6)
C23' 0.021(9) 0.030(10) 0.013(7) -0.003(7) -0.003(6) -0.003(6)
C24 0.049(3) 0.026(3) 0.037(3) -0.001(2) 0.016(2) 0.008(2)
C25 0.046(3) 0.017(2) 0.042(3) -0.005(2) 0.012(2) 0.004(2)
C26 0.054(3) 0.035(3) 0.038(3) -0.008(2) 0.021(3) -0.003(2)
C27 0.049(3) 0.027(3) 0.033(3) -0.007(2) 0.011(2) -0.005(2)
C28 0.033(3) 0.025(2) 0.031(3) -0.001(2) 0.003(2) 0.001(2)
C29 0.035(3) 0.023(2) 0.026(3) -0.0005(19) 0.004(2) 0.003(2)
C30 0.031(2) 0.025(2) 0.028(3) -0.002(2) 0.005(2) 0.0009(19)
C31 0.033(3) 0.027(3) 0.028(3) 0.0000(19) 0.004(2) 0.0008(19)
C32 0.033(3) 0.026(3) 0.028(3) 0.0037(18) 0.006(2) 0.0019(19)
C33 0.031(2) 0.030(2) 0.022(2) -0.0016(19) -0.0009(19) 0.001(2)
N12 0.041(2) 0.0243(19) 0.029(2) 0.0004(17) 0.0013(19) 0.0042(18)
C35 0.035(3) 0.039(3) 0.026(3) -0.003(2) 0.000(2) 0.007(2)
C36 0.043(3) 0.060(4) 0.053(4) -0.003(3) 0.015(3) -0.003(3)
C37 0.047(4) 0.084(5) 0.094(6) -0.005(5) 0.025(4) -0.006(4)
C38 0.049(4) 0.076(5) 0.081(6) -0.023(4) 0.006(4) 0.022(4)
C39 0.051(4) 0.045(3) 0.047(4) -0.009(3) 0.003(3) 0.010(3)
C40 0.027(2) 0.026(2) 0.031(3) -0.002(2) 0.001(2) -0.0012(19)
C41 0.051(3) 0.033(3) 0.027(3) 0.006(2) 0.010(2) 0.012(2)
C42 0.045(3) 0.035(3) 0.029(3) -0.002(2) 0.008(2) 0.010(2)
C43 0.032(2) 0.017(2) 0.040(3) -0.003(2) 0.002(2) 0.0014(19)
C44 0.030(3) 0.023(2) 0.039(3) -0.008(2) -0.003(2) 0.000(2)
C45 0.041(3) 0.024(2) 0.042(3) 0.002(2) 0.011(2) -0.002(2)
C46 0.038(3) 0.032(3) 0.034(3) 0.001(2) 0.016(2) 0.001(2)
C47 0.047(4) 0.073(5) 0.038(4) 0.003(3) 0.011(3) 0.008(3)
C48 0.039(3) 0.078(4) 0.063(5) -0.010(4) 0.018(3) -0.007(3)
C49 0.043(4) 0.066(4) 0.096(6) -0.017(4) 0.010(4) -0.001(3)
Cd1 0.0264(3) 0.0248(3) 0.0209(3) -0.00053(12) 0.00456(16) 0.00181(12)
N5 0.038(2) 0.034(2) 0.025(2) 0.0014(18) 0.0094(18) 0.0027(18)
N6 0.035(2) 0.047(3) 0.032(2) -0.004(2) 0.0078(19) 0.007(2)
N7 0.038(2) 0.0218(19) 0.028(2) -0.0008(17) 0.0059(18) 0.0005(17)
N8 0.043(3) 0.098(5) 0.119(6) -0.024(5) 0.024(4) 0.019(4)
N9 0.030(2) 0.067(3) 0.047(3) -0.007(3) 0.008(2) -0.002(2)
O1 0.0290(18) 0.0427(19) 0.0285(19) -0.0072(16) 0.0077(14) 0.0026(16)
O2 0.061(3) 0.066(3) 0.021(2) 0.0007(18) 0.0102(18) 0.023(2)
O3 0.045(2) 0.0254(18) 0.052(2) 0.0040(17) 0.0089(18) 0.0032(16)
O4 0.051(2) 0.039(2) 0.044(2) -0.0068(18) 0.0107(19) 0.0146(18)
O5 0.080(4) 0.077(4) 0.057(3) -0.012(3) 0.018(3) 0.011(3)
C50 0.28(6) 0.28(6) 0.28(7) 0.00(5) 0.03(5) 0.01(5)
N10 0.16(3) 0.13(2) 0.17(3) -0.01(2) 0.00(3) 0.05(2)
C51 0.28(11) 0.28(11) 0.28(12) 0.00(9) 0.03(10) 0.01(9)
C52 0.26(6) 0.25(6) 0.25(6) 0.00(5) 0.03(5) 0.00(5)
O6 0.141(13) 0.133(12) 0.085(9) -0.037(9) 0.003(9) -0.006(11)
C50' 0.16(4) 0.14(4) 0.15(4) -0.01(3) 0.02(3) 0.00(3)
N10' 0.15(4) 0.14(4) 0.16(4) -0.01(3) 0.01(3) 0.02(3)
C51' 0.16(4) 0.16(3) 0.17(4) 0.02(3) 0.03(3) 0.00(3)
C52' 0.16(4) 0.16(4) 0.16(4) 0.00(3) 0.02(3) 0.01(3)
O6' 0.141(19) 0.127(16) 0.15(2) -0.012(15) 0.041(17) 0.024(15)

loop_
_atom_type_symbol
_atom_type_description
_atom_type_scat_dispersion_real
_atom_type_scat_dispersion_imag
_atom_type_scat_source
C C 0.0033 0.0016 'International Tables Vol C Tables 4.2.6.8 and 6.1.1.4'
H H 0.0000 0.0000 'International Tables Vol C Tables 4.2.6.8 and 6.1.1.4'
N N 0.0061 0.0033 'International Tables Vol C Tables 4.2.6.8 and 6.1.1.4'
O O 0.0106 0.0060 'International Tables Vol C Tables 4.2.6.8 and 6.1.1.4'
Cd Cd -0.8075 1.2024 'International Tables Vol C Tables 4.2.6.8 and 6.1.1.4'

loop_
_geom_angle_atom_site_label_1
_geom_angle_atom_site_label_2
_geom_angle_atom_site_label_3
_geom_angle
_geom_angle_site_symmetry_1
_geom_angle_site_symmetry_3
C5 C1 C2 119.8(5) . .
C5 C1 H1 120.1 . .
C2 C1 H1 120.1 . .
N5 C2 C1 123.2(5) . .
N5 C2 H2 118.4 . .
C1 C2 H2 118.4 . .
N5 C3 C4 124.0(5) . .
N5 C3 H3 118.0 . .
C4 C3 H3 118.0 . .
C3 C4 C5 119.2(5) . .
C3 C4 H4 120.4 . .
C5 C4 H4 120.4 . .
C1 C5 C4 116.8(5) . .
C1 C5 C6 123.5(4) . .
C4 C5 C6 119.7(5) . .
N11 C6 C16 123.2(5) . .
N11 C6 C5 115.1(4) . .
C16 C6 C5 121.7(5) . .
C6 N11 C8 117.1(4) . .
N11 C8 C14 122.8(5) . .
N11 C8 C9 115.2(4) . .
C14 C8 C9 122.0(5) . .
C10 C9 C13 117.1(5) . .
C10 C9 C8 121.1(5) . .
C13 C9 C8 121.6(5) . .
C9 C10 C11 118.9(6) . .
C9 C10 H10 120.6 . .
C11 C10 H10 120.6 . .
N6 C11 C10 124.2(5) . .
N6 C11 H11 117.9 . .
C10 C11 H11 117.9 . .
N6 C12 C13 123.9(5) . .
N6 C12 H12 118.1 . .
C13 C12 H12 118.1 . .
C12 C13 C9 119.6(5) . .
C12 C13 H13 120.2 . .
C9 C13 H13 120.2 . .
C15 C14 C8 120.1(5) . .
C15 C14 H14 119.9 . .
C8 C14 H14 119.9 . .
C14 C15 C16 117.6(5) . .
C14 C15 C17 120.6(5) . .
C16 C15 C17 121.8(4) . .
C6 C16 C15 119.2(5) . .
C6 C16 H16 120.4 . .
C15 C16 H16 120.4 . .
C23 C17 C18' 103.6(9) . .
C23 C17 C23' 30.7(6) . .
C18' C17 C23' 118.1(10) . .
C23 C17 C18 118.9(7) . .
C18' C17 C18 42.4(8) . .
C23' C17 C18 109.8(9) . .
C23 C17 C15 121.6(6) . .
C18' C17 C15 121.6(7) . .
C23' C17 C15 119.6(8) . .
C18 C17 C15 119.4(6) . .
C22 C20 C19' 104.9(9) . .
C22 C20 C22' 28.5(6) . .
C19' C20 C22' 118.4(10) . .
C22 C20 C19 119.3(8) . .
C19' C20 C19 42.5(7) . .
C22' C20 C19 110.8(9) . .
C22 C20 C21 120.6(7) . .
C19' C20 C21 121.1(7) . .
C22' C20 C21 119.3(8) . .
C19 C20 C21 120.0(6) . .
O2 C21 O1 123.0(4) . .
O2 C21 C20 119.3(5) . .
O1 C21 C20 117.7(5) . .
C19 C18 C17 120.4(9) . .
C19 C18 H18 119.8 . .
C17 C18 H18 119.8 . .
C18 C19 C20 119.5(9) . .
C18 C19 H19 120.2 . .
C20 C19 H19 120.2 . .
C20 C22 C23 120.2(10) . .
C20 C22 H22 119.9 . .
C23 C22 H22 119.9 . .
C17 C23 C22 121.5(10) . .
C17 C23 H23 119.3 . .
C22 C23 H23 119.3 . .
C18' C19' C20 119.8(11) . .
C18' C19' H19' 120.1 . .
C20 C19' H19' 120.1 . .
C19' C18' C17 120.8(12) . .
C19' C18' H18' 119.6 . .
C17 C18' H18' 119.6 . .
C23' C22' C20 120.0(15) . .
C23' C22' H22' 120.0 . .
C20 C22' H22' 120.0 . .
C22' C23' C17 120.5(15) . .
C22' C23' H23' 119.8 . .
C17 C23' H23' 119.8 . .
C28 C24 C25 119.7(5) . .
C28 C24 H24 120.1 . .
C25 C24 H24 120.1 . .
N7 C25 C24 123.3(4) . .
N7 C25 H25 118.4 . .
C24 C25 H25 118.4 . .
N7 C26 C27 123.0(5) . .
N7 C26 H26 118.5 . .
C27 C26 H26 118.5 . .
C26 C27 C28 120.0(5) . .
C26 C27 H27 120.0 . .
C28 C27 H27 120.0 . .
C24 C28 C27 117.1(5) . .
C24 C28 C29 122.0(4) . .
C27 C28 C29 120.7(4) . .
N12 C29 C30 121.9(4) . .
N12 C29 C28 117.5(4) . .
C30 C29 C28 120.5(4) . .
C31 C30 C29 120.4(4) . .
C31 C30 H30 119.8 . .
C29 C30 H30 119.8 . .
C30 C31 C32 117.7(4) . .
C30 C31 C40 119.8(4) . .
C32 C31 C40 122.5(4) . .
C33 C32 C31 119.9(4) . .
C33 C32 H32 120.0 . .
C31 C32 H32 120.0 . .
N12 C33 C32 120.9(4) . .
N12 C33 C35 117.7(4) . .
C32 C33 C35 121.4(5) . .
C29 N12 C33 119.1(4) . .
C39 C35 C36 116.8(5) . .
C39 C35 C33 120.4(5) . .
C36 C35 C33 122.8(5) . .
C37 C36 C35 118.0(6) . .
C37 C36 H36 121.0 . .
C35 C36 H36 121.0 . .
N8 C37 C36 124.8(7) . .
N8 C37 H37 117.6 . .
C36 C37 H37 117.6 . .
N8 C38 C39 124.6(7) . .
N8 C38 H38 117.7 . .
C39 C38 H38 117.7 . .
C38 C39 C35 119.5(7) . .
C38 C39 H39 120.3 . .
C35 C39 H39 120.3 . .
C46 C40 C41 118.7(4) . .
C46 C40 C31 121.6(4) . .
C41 C40 C31 119.6(4) . .
C42 C41 C40 120.8(5) . .
C42 C41 H41 119.6 . .
C40 C41 H41 119.6 . .
C41 C42 C43 120.3(5) . .
C41 C42 H42 119.9 . .
C43 C42 H42 119.9 . .
C42 C43 C45 119.8(4) . .
C42 C43 C44 119.4(5) . .
C45 C43 C44 120.8(5) . .
O3 C44 O4 123.2(5) . .
O3 C44 C43 118.4(5) . .
O4 C44 C43 118.4(5) . .
O3 C44 Cd1 64.2(3) . 1_545
O4 C44 Cd1 59.1(3) . 1_545
C43 C44 Cd1 177.1(4) . 1_545
C43 C45 C46 120.1(5) . .
C43 C45 H45 120.0 . .
C46 C45 H45 120.0 . .
C45 C46 C40 120.4(5) . .
C45 C46 H46 119.8 . .
C40 C46 H46 119.8 . .
O5 C47 N9 124.6(7) . .
O5 C47 H47 117.7 . .
N9 C47 H47 117.7 . .
N9 C48 H48A 109.5 . .
N9 C48 H48B 109.5 . .
H48A C48 H48B 109.5 . .
N9 C48 H48C 109.5 . .
H48A C48 H48C 109.5 . .
H48B C48 H48C 109.5 . .
N9 C49 H49A 109.5 . .
N9 C49 H49B 109.5 . .
H49A C49 H49B 109.5 . .
N9 C49 H49C 109.5 . .
H49A C49 H49C 109.5 . .
H49B C49 H49C 109.5 . .
O1 Cd1 N5 141.26(14) 1_554 .
O1 Cd1 O4 85.36(14) 1_554 1_565
N5 Cd1 O4 132.41(14) . 1_565
O1 Cd1 N7 87.60(14) 1_554 .
N5 Cd1 N7 82.73(15) . .
O4 Cd1 N7 115.85(14) 1_565 .
O1 Cd1 N6 91.67(14) 1_554 4
N5 Cd1 N6 86.67(15) . 4
O4 Cd1 N6 81.98(15) 1_565 4
N7 Cd1 N6 162.00(15) . 4
O1 Cd1 O3 129.32(13) 1_554 1_565
N5 Cd1 O3 87.06(13) . 1_565
O4 Cd1 O3 54.65(13) 1_565 1_565
N7 Cd1 O3 84.54(13) . 1_565
N6 Cd1 O3 109.48(14) 4 1_565
O1 Cd1 O2 52.96(12) 1_554 1_554
N5 Cd1 O2 89.00(13) . 1_554
O4 Cd1 O2 132.62(13) 1_565 1_554
N7 Cd1 O2 86.95(14) . 1_554
N6 Cd1 O2 78.33(15) 4 1_554
O3 Cd1 O2 171.01(13) 1_565 1_554
O1 Cd1 C44 108.18(15) 1_554 1_565
N5 Cd1 C44 110.48(15) . 1_565
O4 Cd1 C44 27.31(15) 1_565 1_565
N7 Cd1 C44 101.18(14) . 1_565
N6 Cd1 C44 96.15(15) 4 1_565
O3 Cd1 C44 27.35(14) 1_565 1_565
O2 Cd1 C44 159.56(15) 1_554 1_565
C3 N5 C2 117.0(5) . .
C3 N5 Cd1 121.6(3) . .
C2 N5 Cd1 121.3(3) . .
C11 N6 C12 116.3(5) . .
C11 N6 Cd1 126.4(3) . 4_545
C12 N6 Cd1 117.2(4) . 4_545
C26 N7 C25 116.8(4) . .
C26 N7 Cd1 120.0(3) . .
C25 N7 Cd1 122.4(3) . .
C38 N8 C37 116.2(6) . .
C47 N9 C49 120.4(6) . .
C47 N9 C48 121.3(6) . .
C49 N9 C48 117.7(5) . .
C21 O1 Cd1 99.8(3) . 1_556
C21 O2 Cd1 84.0(3) . 1_556
C44 O3 Cd1 88.5(3) . 1_545
C44 O4 Cd1 93.6(3) . 1_545
N10 C50 H50A 109.5 . .
N10 C50 H50B 108.4 . .
H50A C50 H50B 109.5 . .
N10 C50 H50C 110.5 . .
H50A C50 H50C 109.5 . .
H50B C50 H50C 109.5 . .
N10 C50 H51F 61.8 . .
H50A C50 H51F 161.0 . .
H50B C50 H51F 89.5 . .
H50C C50 H51F 62.7 . .
C52 N10 C51 123(7) . .
C52 N10 C50 121(5) . .
C51 N10 C50 115(6) . .
C52 N10 H50E 86.5 . .
C51 N10 H50E 60.0 . .
C50 N10 H50E 124.2 . .
C52 N10 H50F 43.5 . .
C51 N10 H50F 81.3 . .
C50 N10 H50F 160.6 . .
H50E N10 H50F 71.9 . .
C52 N10 H51F 158.4 . .
C51 N10 H51F 70.3 . .
C50 N10 H51F 49.0 . .
H50E N10 H51F 115.0 . .
H50F N10 H51F 138.8 . .
N10 C51 H51A 109.6 . .
N10 C51 H51B 110.4 . .
H51A C51 H51B 109.5 . .
N10 C51 H51C 108.5 . .
H51A C51 H51C 109.5 . .
H51B C51 H51C 109.5 . .
N10 C51 H50E 50.3 . .
H51A C51 H50E 120.1 . .
H51B C51 H50E 60.5 . .
H51C C51 H50E 130.1 . .
O6 C52 N10 118(6) . .
O6 C52 H52 121.1 . .
N10 C52 H52 121.1 . .
O6 C52 H50F 158.8 . .
N10 C52 H50F 75.3 . .
H52 C52 H50F 48.9 . .
N10' C50' H51B 67.7 . .
N10' C50' H51C 9.0 . .
H51B C50' H51C 75.6 . .
N10' C50' H50D 109.1 . .
H51B C50' H50D 73.5 . .
H51C C50' H50D 108.6 . .
N10' C50' H50E 108.8 . .
H51B C50' H50E 69.4 . .
H51C C50' H50E 116.7 . .
H50D C50' H50E 109.5 . .
N10' C50' H50F 110.5 . .
H51B C50' H50F 177.0 . .
H51C C50' H50F 102.8 . .
H50D C50' H50F 109.5 . .
H50E C50' H50F 109.5 . .
C52' N10' C51' 123(6) . .
C52' N10' C50' 123(6) . .
C51' N10' C50' 114(5) . .
C52' N10' H51A 121.7 . .
C51' N10' H51A 39.4 . .
C50' N10' H51A 97.1 . .
C52' N10' H51B 109.8 . .
C51' N10' H51B 104.2 . .
C50' N10' H51B 44.8 . .
H51A N10' H51B 68.4 . .
C52' N10' H51C 71.7 . .
C51' N10' H51C 121.9 . .
C50' N10' H51C 85.3 . .
H51A N10' H51C 160.1 . .
H51B N10' H51C 123.5 . .
N10' C51' H51A 66.6 . .
N10' C51' H51C 7.1 . .
H51A C51' H51C 73.6 . .
N10' C51' H51D 111.6 . .
H51A C51' H51D 56.2 . .
H51C C51' H51D 117.9 . .
N10' C51' H51E 107.9 . .
H51A C51' H51E 155.9 . .
H51C C51' H51E 102.0 . .
H51D C51' H51E 109.5 . .
N10' C51' H51F 108.9 . .
H51A C51' H51F 94.2 . .
H51C C51' H51F 108.1 . .
H51D C51' H51F 109.5 . .
H51E C51' H51F 109.5 . .
O6' C52' N10' 109(5) . .
O6' C52' H51C 104.9 . .
N10' C52' H51C 10.0 . .
O6' C52' H52' 125.6 . .
N10' C52' H52' 125.6 . .
H51C C52' H52' 128.7 . .

loop_
_geom_bond_atom_site_label_1
_geom_bond_atom_site_label_2
_geom_bond_distance
_geom_bond_site_symmetry_2
C1 C5 1.382(7) .
C1 C2 1.388(7) .
C1 H1 0.9500 .
C2 N5 1.334(6) .
C2 H2 0.9500 .
C3 N5 1.323(7) .
C3 C4 1.386(8) .
C3 H3 0.9500 .
C4 C5 1.396(7) .
C4 H4 0.9500 .
C5 C6 1.490(7) .
C6 N11 1.346(6) .
C6 C16 1.385(7) .
N11 C8 1.351(7) .
C8 C14 1.385(7) .
C8 C9 1.499(7) .
C9 C10 1.373(8) .
C9 C13 1.397(8) .
C10 C11 1.396(8) .
C10 H10 0.9500 .
C11 N6 1.325(8) .
C11 H11 0.9500 .
C12 N6 1.332(7) .
C12 C13 1.372(7) .
C12 H12 0.9500 .
C13 H13 0.9500 .
C14 C15 1.376(7) .
C14 H14 0.9500 .
C15 C16 1.402(7) .
C15 C17 1.501(7) .
C16 H16 0.9500 .
C17 C23 1.360(12) .
C17 C18' 1.389(15) .
C17 C23' 1.398(19) .
C17 C18 1.400(12) .
C20 C22 1.369(14) .
C20 C19' 1.395(14) .
C20 C22' 1.40(2) .
C20 C19 1.410(11) .
C20 C21 1.500(7) .
C21 O2 1.257(7) .
C21 O1 1.266(6) .
C18 C19 1.388(14) .
C18 H18 0.9500 .
C19 H19 0.9500 .
C22 C23 1.393(17) .
C22 H22 0.9500 .
C23 H23 0.9500 .
C19' C18' 1.39(2) .
C19' H19' 0.9500 .
C18' H18' 0.9500 .
C22' C23' 1.39(3) .
C22' H22' 0.9500 .
C23' H23' 0.9500 .
C24 C28 1.374(7) .
C24 C25 1.382(7) .
C24 H24 0.9500 .
C25 N7 1.347(6) .
C25 H25 0.9500 .
C26 N7 1.333(6) .
C26 C27 1.379(7) .
C26 H26 0.9500 .
C27 C28 1.393(7) .
C27 H27 0.9500 .
C28 C29 1.489(7) .
C29 N12 1.340(6) .
C29 C30 1.383(7) .
C30 C31 1.380(7) .
C30 H30 0.9500 .
C31 C32 1.404(7) .
C31 C40 1.485(7) .
C32 C33 1.387(7) .
C32 H32 0.9500 .
C33 N12 1.370(6) .
C33 C35 1.471(7) .
C35 C39 1.399(7) .
C35 C36 1.399(8) .
C36 C37 1.386(9) .
C36 H36 0.9500 .
C37 N8 1.330(11) .
C37 H37 0.9500 .
C38 N8 1.315(11) .
C38 C39 1.368(10) .
C38 H38 0.9500 .
C39 H39 0.9500 .
C40 C46 1.397(7) .
C40 C41 1.397(7) .
C41 C42 1.380(7) .
C41 H41 0.9500 .
C42 C43 1.385(7) .
C42 H42 0.9500 .
C43 C45 1.390(7) .
C43 C44 1.513(7) .
C44 O3 1.257(6) .
C44 O4 1.257(6) .
C44 Cd1 2.736(5) 1_545
C45 C46 1.390(7) .
C45 H45 0.9500 .
C46 H46 0.9500 .
C47 O5 1.207(9) .
C47 N9 1.326(8) .
C47 H47 0.9500 .
C48 N9 1.457(8) .
C48 H48A 0.9800 .
C48 H48B 0.9800 .
C48 H48C 0.9800 .
C49 N9 1.456(9) .
C49 H49A 0.9800 .
C49 H49B 0.9800 .
C49 H49C 0.9800 .
Cd1 O1 2.288(4) 1_554
Cd1 N5 2.340(4) .
Cd1 O4 2.351(4) 1_565
Cd1 N7 2.396(4) .
Cd1 N6 2.403(4) 4
Cd1 O3 2.463(4) 1_565
Cd1 O2 2.635(4) 1_554
Cd1 C44 2.735(5) 1_565
N6 Cd1 2.403(4) 4_545
O1 Cd1 2.288(4) 1_556
O2 Cd1 2.635(4) 1_556
O3 Cd1 2.463(4) 1_545
O4 Cd1 2.352(4) 1_545
C50 N10 1.45(6) .
C50 H50A 0.9800 .
C50 H50B 0.9800 .
C50 H50C 0.9800 .
N10 C52 1.37(6) .
N10 C51 1.43(11) .
C51 H51A 0.9800 .
C51 H51B 0.9800 .
C51 H51C 0.9800 .
C52 O6 1.24(6) .
C52 H52 0.9500 .
C50' N10' 1.46(9) .
C50' H50D 0.9800 .
C50' H50E 0.9800 .
C50' H50F 0.9800 .
N10' C52' 1.31(7) .
N10' C51' 1.45(9) .
N10' H51C 0.2303 .
C51' H51A 0.9550 .
C51' H51D 0.9800 .
C51' H51E 0.9800 .
C51' H51F 0.9800 .
C52' O6' 1.21(5) .
C52' H52' 0.9500 .

loop_
_geom_torsion_atom_site_label_1
_geom_torsion_atom_site_label_2
_geom_torsion_atom_site_label_3
_geom_torsion_atom_site_label_4
_geom_torsion
_geom_torsion_site_symmetry_1
_geom_torsion_site_symmetry_4
C5 C1 C2 N5 0.7(9) . .
N5 C3 C4 C5 0.1(13) . .
C2 C1 C5 C4 -0.8(9) . .
C2 C1 C5 C6 176.1(5) . .
C3 C4 C5 C1 0.4(11) . .
C3 C4 C5 C6 -176.6(7) . .
C1 C5 C6 N11 -171.2(5) . .
C4 C5 C6 N11 5.6(9) . .
C1 C5 C6 C16 8.0(9) . .
C4 C5 C6 C16 -175.3(7) . .
C16 C6 N11 C8 -2.1(8) . .
C5 C6 N11 C8 177.1(5) . .
C6 N11 C8 C14 0.9(8) . .
C6 N11 C8 C9 -178.7(5) . .
N11 C8 C9 C10 -3.3(8) . .
C14 C8 C9 C10 177.1(6) . .
N11 C8 C9 C13 172.1(5) . .
C14 C8 C9 C13 -7.5(8) . .
C13 C9 C10 C11 1.4(10) . .
C8 C9 C10 C11 177.0(6) . .
C9 C10 C11 N6 -2.3(12) . .
N6 C12 C13 C9 -0.3(10) . .
C10 C9 C13 C12 -0.2(9) . .
C8 C9 C13 C12 -175.8(5) . .
N11 C8 C14 C15 -0.5(9) . .
C9 C8 C14 C15 179.1(5) . .
C8 C14 C15 C16 1.2(8) . .
C8 C14 C15 C17 -176.1(5) . .
N11 C6 C16 C15 2.8(9) . .
C5 C6 C16 C15 -176.3(5) . .
C14 C15 C16 C6 -2.3(8) . .
C17 C15 C16 C6 175.0(5) . .
C14 C15 C17 C23 -163.2(8) . .
C16 C15 C17 C23 19.6(11) . .
C14 C15 C17 C18' -28.6(12) . .
C16 C15 C17 C18' 154.2(10) . .
C14 C15 C17 C23' 161.0(9) . .
C16 C15 C17 C23' -16.1(12) . .
C14 C15 C17 C18 20.9(10) . .
C16 C15 C17 C18 -156.3(9) . .
C22 C20 C21 O2 160.6(8) . .
C19' C20 C21 O2 25.8(11) . .
C22' C20 C21 O2 -166.5(9) . .
C19 C20 C21 O2 -23.9(10) . .
C22 C20 C21 O1 -22.2(10) . .
C19' C20 C21 O1 -156.9(9) . .
C22' C20 C21 O1 10.8(10) . .
C19 C20 C21 O1 153.3(8) . .
C23 C17 C18 C19 1.4(18) . .
C18' C17 C18 C19 -76.7(15) . .
C23' C17 C18 C19 33.7(17) . .
C15 C17 C18 C19 177.4(11) . .
C17 C18 C19 C20 0(2) . .
C22 C20 C19 C18 -3.3(17) . .
C19' C20 C19 C18 76.5(15) . .
C22' C20 C19 C18 -33.3(16) . .
C21 C20 C19 C18 -178.8(10) . .
C19' C20 C22 C23 -39.1(15) . .
C22' C20 C22 C23 84(2) . .
C19 C20 C22 C23 4.4(17) . .
C21 C20 C22 C23 179.9(10) . .
C18' C17 C23 C22 42.4(16) . .
C23' C17 C23 C22 -80(2) . .
C18 C17 C23 C22 -0.3(18) . .
C15 C17 C23 C22 -176.2(10) . .
C20 C22 C23 C17 -3(2) . .
C22 C20 C19' C18' 40.0(18) . .
C22' C20 C19' C18' 13(2) . .
C19 C20 C19' C18' -77.4(16) . .
C21 C20 C19' C18' -179.2(12) . .
C20 C19' C18' C17 0(2) . .
C23 C17 C18' C19' -40.9(19) . .
C23' C17 C18' C19' -12(2) . .
C18 C17 C18' C19' 77.3(18) . .
C15 C17 C18' C19' 177.7(13) . .
C22 C20 C22' C23' -82(3) . .
C19' C20 C22' C23' -15(2) . .
C19 C20 C22' C23' 31.8(18) . .
C21 C20 C22' C23' 177.5(12) . .
C20 C22' C23' C17 3(2) . .
C23 C17 C23' C22' 78(2) . .
C18' C17 C23' C22' 10(2) . .
C18 C17 C23' C22' -35.5(18) . .
C15 C17 C23' C22' -179.1(12) . .
C28 C24 C25 N7 0.2(9) . .
N7 C26 C27 C28 1.2(9) . .
C25 C24 C28 C27 -0.8(8) . .
C25 C24 C28 C29 174.9(5) . .
C26 C27 C28 C24 0.2(8) . .
C26 C27 C28 C29 -175.6(5) . .
C24 C28 C29 N12 24.2(8) . .
C27 C28 C29 N12 -160.2(5) . .
C24 C28 C29 C30 -154.5(5) . .
C27 C28 C29 C30 21.1(8) . .
N12 C29 C30 C31 -1.6(8) . .
C28 C29 C30 C31 177.0(5) . .
C29 C30 C31 C32 1.3(8) . .
C29 C30 C31 C40 -178.5(5) . .
C30 C31 C32 C33 0.2(8) . .
C40 C31 C32 C33 -179.9(5) . .
C31 C32 C33 N12 -1.6(8) . .
C31 C32 C33 C35 177.6(5) . .
C30 C29 N12 C33 0.2(7) . .
C28 C29 N12 C33 -178.5(4) . .
C32 C33 N12 C29 1.4(7) . .
C35 C33 N12 C29 -177.9(4) . .
N12 C33 C35 C39 -4.3(7) . .
C32 C33 C35 C39 176.4(5) . .
N12 C33 C35 C36 176.6(5) . .
C32 C33 C35 C36 -2.7(8) . .
C39 C35 C36 C37 0.9(9) . .
C33 C35 C36 C37 180.0(6) . .
C35 C36 C37 N8 1.0(13) . .
N8 C38 C39 C35 1.0(13) . .
C36 C35 C39 C38 -1.8(10) . .
C33 C35 C39 C38 179.1(6) . .
C30 C31 C40 C46 136.7(5) . .
C32 C31 C40 C46 -43.1(8) . .
C30 C31 C40 C41 -39.8(8) . .
C32 C31 C40 C41 140.3(5) . .
C46 C40 C41 C42 -0.8(8) . .
C31 C40 C41 C42 175.8(5) . .
C40 C41 C42 C43 -0.5(9) . .
C41 C42 C43 C45 2.1(8) . .
C41 C42 C43 C44 -174.8(5) . .
C42 C43 C44 O3 -178.1(5) . .
C45 C43 C44 O3 4.9(7) . .
C42 C43 C44 O4 2.8(7) . .
C45 C43 C44 O4 -174.1(5) . .
C42 C43 C44 Cd1 30(8) . 1_545
C45 C43 C44 Cd1 -147(8) . 1_545
C42 C43 C45 C46 -2.4(8) . .
C44 C43 C45 C46 174.5(5) . .
C43 C45 C46 C40 1.1(8) . .
C41 C40 C46 C45 0.5(8) . .
C31 C40 C46 C45 -176.0(5) . .
C4 C3 N5 C2 -0.2(11) . .
C4 C3 N5 Cd1 -176.5(6) . .
C1 C2 N5 C3 -0.2(9) . .
C1 C2 N5 Cd1 176.1(4) . .
O1 Cd1 N5 C3 14.7(6) 1_554 .
O4 Cd1 N5 C3 -149.7(5) 1_565 .
N7 Cd1 N5 C3 91.7(5) . .
N6 Cd1 N5 C3 -73.8(5) 4 .
O3 Cd1 N5 C3 176.5(5) 1_565 .
O2 Cd1 N5 C3 4.6(5) 1_554 .
C44 Cd1 N5 C3 -169.1(5) 1_565 .
O1 Cd1 N5 C2 -161.4(4) 1_554 .
O4 Cd1 N5 C2 34.1(5) 1_565 .
N7 Cd1 N5 C2 -84.5(4) . .
N6 Cd1 N5 C2 110.1(4) 4 .
O3 Cd1 N5 C2 0.4(4) 1_565 .
O2 Cd1 N5 C2 -171.5(4) 1_554 .
C44 Cd1 N5 C2 14.8(4) 1_565 .
C10 C11 N6 C12 1.7(10) . .
C10 C11 N6 Cd1 -174.8(6) . 4_545
C13 C12 N6 C11 -0.4(9) . .
C13 C12 N6 Cd1 176.4(5) . 4_545
C27 C26 N7 C25 -1.8(9) . .
C27 C26 N7 Cd1 168.2(5) . .
C24 C25 N7 C26 1.1(8) . .
C24 C25 N7 Cd1 -168.6(4) . .
O1 Cd1 N7 C26 45.0(4) 1_554 .
N5 Cd1 N7 C26 -97.4(4) . .
O4 Cd1 N7 C26 128.6(4) 1_565 .
N6 Cd1 N7 C26 -43.0(7) 4 .
O3 Cd1 N7 C26 174.8(4) 1_565 .
O2 Cd1 N7 C26 -8.1(4) 1_554 .
C44 Cd1 N7 C26 153.0(4) 1_565 .
O1 Cd1 N7 C25 -145.7(4) 1_554 .
N5 Cd1 N7 C25 71.9(4) . .
O4 Cd1 N7 C25 -62.0(4) 1_565 .
N6 Cd1 N7 C25 126.3(5) 4 .
O3 Cd1 N7 C25 -15.8(4) 1_565 .
O2 Cd1 N7 C25 161.3(4) 1_554 .
C44 Cd1 N7 C25 -37.6(4) 1_565 .
C39 C38 N8 C37 0.8(14) . .
C36 C37 N8 C38 -1.8(14) . .
O5 C47 N9 C49 174.4(7) . .
O5 C47 N9 C48 3.4(11) . .
O2 C21 O1 Cd1 5.1(6) . 1_556
C20 C21 O1 Cd1 -172.1(4) . 1_556
O1 C21 O2 Cd1 -4.3(5) . 1_556
C20 C21 O2 Cd1 172.8(4) . 1_556
O4 C44 O3 Cd1 0.5(5) . 1_545
C43 C44 O3 Cd1 -178.5(4) . 1_545
O3 C44 O4 Cd1 -0.5(5) . 1_545
C43 C44 O4 Cd1 178.5(4) . 1_545
C51 N10 C52 O6 179(6) . .
C50 N10 C52 O6 -2(7) . .
C51' N10' C52' O6' -175(4) . .
C50' N10' C52' O6' -3(7) . .
